data_7059180
loop_
_publ_author_name
'Zhang, Wei'
'Xu, Shao-Min'
'Zhu, Zhao-Xia'
'Ru, Jing'
'Zhang, Yi-Quan'
'Yao, Min-Xia'

_publ_section_title
;
 Strong intramolecular DyIII--DyIII magnetic couplings up to 15.00
 cm&#x2212;1 in phenoxyl-bridged dinuclear 4f complexes
;
_journal_issue 5
_journal_name_full 'New Journal of Chemistry'
_journal_page_first 2083
_journal_page_last 2090
_journal_paper_doi 10.1039/C9NJ05971G
_journal_volume 44
_journal_year 2020
_chemical_formula_moiety 'C78 H62 Gd2 N4 O14, 2[H2O]'
_chemical_formula_sum 'C78 H66 Gd2 N4 O16'
_chemical_formula_weight 1629.84
_space_group_crystal_system monoclinic
_space_group_IT_number 15
_space_group_name_Hall '-C 2yc'
_space_group_name_H-M_alt 'C 1 2/c 1'
_atom_sites_solution_hydrogens mixed
_audit_creation_date 2019-09-11
_audit_creation_method
;
Olex2 1.2
(compiled 2018.05.29 svn.r3508 for OlexSys, GUI svn.r5506)
;
_audit_update_record
;
2019-09-11 deposited with the CCDC.	2019-12-26 downloaded from the CCDC.
;
_cell_angle_alpha 90
_cell_angle_beta 94.4190(10)
_cell_angle_gamma 90
_cell_formula_units_Z 4
_cell_length_a 17.8070(7)
_cell_length_b 22.4931(10)
_cell_length_c 17.8019(8)
_cell_measurement_reflns_used 8167
_cell_measurement_temperature 173(2)
_cell_measurement_theta_max 25.16
_cell_measurement_theta_min 3.12
_cell_volume 7109.1(5)
_computing_molecular_graphics 'Olex2 (Dolomanov et al., 2009)'
_computing_publication_material 'Olex2 (Dolomanov et al., 2009)'
_computing_structure_refinement 'XL (Sheldrick, 2008)'
_diffrn_ambient_temperature 173.15
_diffrn_measured_fraction_theta_full 0.995
_diffrn_measured_fraction_theta_max 0.990
_diffrn_measurement_device_type 'CCD area detector'
_diffrn_measurement_method 'phi and omega scans'
_diffrn_radiation_monochromator graphite
_diffrn_radiation_type MoK\a
_diffrn_radiation_wavelength 0.71073
_diffrn_reflns_av_R_equivalents 0.0760
_diffrn_reflns_av_unetI/netI 0.0554
_diffrn_reflns_Laue_measured_fraction_full 0.995
_diffrn_reflns_Laue_measured_fraction_max 0.990
_diffrn_reflns_limit_h_max 21
_diffrn_reflns_limit_h_min -21
_diffrn_reflns_limit_k_max 27
_diffrn_reflns_limit_k_min -26
_diffrn_reflns_limit_l_max 20
_diffrn_reflns_limit_l_min -21
_diffrn_reflns_number 31699
_diffrn_reflns_point_group_measured_fraction_full 0.995
_diffrn_reflns_point_group_measured_fraction_max 0.990
_diffrn_reflns_theta_full 25.242
_diffrn_reflns_theta_max 25.429
_diffrn_reflns_theta_min 3.075
_exptl_absorpt_coefficient_mu 1.921
_exptl_absorpt_correction_type none
_exptl_crystal_colour YELLOW
_exptl_crystal_density_diffrn 1.523
_exptl_crystal_description BLOCK
_exptl_crystal_F_000 3272
_exptl_crystal_size_max 0.26
_exptl_crystal_size_mid 0.23
_exptl_crystal_size_min 0.21
_refine_diff_density_max 1.648
_refine_diff_density_min -1.180
_refine_diff_density_rms 0.129
_refine_ls_extinction_method none
_refine_ls_goodness_of_fit_ref 1.054
_refine_ls_hydrogen_treatment constr
_refine_ls_matrix_type full
_refine_ls_number_parameters 461
_refine_ls_number_reflns 6518
_refine_ls_number_restraints 60
_refine_ls_restrained_S_all 1.066
_refine_ls_R_factor_all 0.0720
_refine_ls_R_factor_gt 0.0408
_refine_ls_shift/su_max 0.001
_refine_ls_shift/su_mean 0.000
_refine_ls_structure_factor_coef Fsqd
_refine_ls_weighting_details 'w=1/[\s^2^(Fo^2^)+(0.0481P)^2^+36.4768P] where P=(Fo^2^+2Fc^2^)/3'
_refine_ls_weighting_scheme calc
_refine_ls_wR_factor_gt 0.0943
_refine_ls_wR_factor_ref 0.1072
_reflns_Friedel_coverage 0.000
_reflns_number_gt 4809
_reflns_number_total 6518
_reflns_threshold_expression 'I > 2\s(I)'
_cod_data_source_file c9nj05971g2.cif
_cod_data_source_block 1
_cod_depositor_comments
;Adding full bibliography for 7059180--7059182.cif.

 Adding full bibliography for 7059180--7059182.cif.
;
_cod_database_code 7059180
_shelx_shelxl_version_number 2014/7
_shelx_space_group_comment
;
The symmetry employed for this shelxl refinement is uniquely defined
by the following loop, which should always be used as a source of
symmetry information in preference to the above space-group names.
They are only intended as comments.
;
_shelx_estimated_absorpt_t_max 0.688
_shelx_estimated_absorpt_t_min 0.635
_olex2_refinement_description
;
1. Fixed Uiso
 At 1.2 times of:
  All C(H) groups
 At 1.5 times of:
  All C(H,H,H) groups, All O(H) groups, All O(H,H) groups
2. Rigid bond restraints
 C10, C11, C12, C13, C14, C15
 with sigma for 1-2 distances of 0.01 and sigma for 1-3 distances of 0.005
3. Uiso/Uaniso restraints and constraints
C10 \\sim C11 \\sim C12 \\sim C13 \\sim C14 \\sim C15: within 2A with sigma of
0.005 and sigma for terminal atoms of 0.01
Uanis(O8B) \\sim Ueq: with sigma of 0.0005 and sigma for terminal atoms of 0.001
Uanis(O8A) \\sim Ueq: with sigma of 0.001 and sigma for terminal atoms of 0.002
4. Others
 Fixed Sof: O8A(0.5) H8AA(0.5) H8AB(0.5) O8B(0.5) H8BA(0.5) H8BB(0.5)
5.a Riding coordinates:
 O5(H5), O7(H7), O8A(H8AA,H8AB), O8B(H8BA,H8BB)
5.b Aromatic/amide H refined with riding coordinates:
 C1(H1), C2(H2), C3(H3), C4(H4), C5(H5A), C8(H8), C11(H11), C12(H12), C13(H13),
  C14(H14), C15(H15), C16(H16), C17(H17), C18(H18), C19(H19), C20(H20),
 C23(H23), C26(H26), C27(H27), C28(H28), C29(H29), C30(H30), C31(H31), C33(H33),
  C35(H35), C47(H47)
5.c Idealised Me refined as rotating group:
 C38(H38A,H38B,H38C)
;
_olex2_submission_special_instructions 'No special instructions were received'

loop_
_space_group_symop_operation_xyz
'x, y, z'
'-x, y, -z+1/2'
'x+1/2, y+1/2, z'
'-x+1/2, y+1/2, -z+1/2'
'-x, -y, -z'
'x, -y, z-1/2'
'-x+1/2, -y+1/2, -z'
'x+1/2, -y+1/2, z-1/2'

loop_
_atom_site_label
_atom_site_type_symbol
_atom_site_fract_x
_atom_site_fract_y
_atom_site_fract_z
_atom_site_U_iso_or_equiv
_atom_site_adp_type
_atom_site_occupancy
_atom_site_site_symmetry_order
_atom_site_calc_flag
_atom_site_refinement_flags_posn
_atom_site_refinement_flags_adp
_atom_site_refinement_flags_occupancy
_atom_site_disorder_assembly
_atom_site_disorder_group
Gd1 Gd 0.42221(2) 0.23321(2) 0.31846(2) 0.02084(10) Uani 1 1 d . . . . .
O1 O 0.3019(2) 0.23190(18) 0.2585(2) 0.0257(9) Uani 1 1 d . . . . .
O2 O 0.4015(2) 0.33057(18) 0.2773(2) 0.0314(10) Uani 1 1 d . . . . .
O3 O 0.3521(2) 0.27862(17) 0.4080(2) 0.0292(10) Uani 1 1 d . . . . .
O4 O 0.4288(2) 0.17232(16) 0.4249(2) 0.0239(9) Uani 1 1 d . . . . .
O5 O 0.4131(2) 0.07838(18) 0.3331(2) 0.0310(10) Uani 1 1 d . . . . .
H5 H 0.4257 0.0942 0.3750 0.047 Uiso 1 1 d R . . . .
O6 O 0.4505(2) 0.21388(17) 0.1929(2) 0.0238(9) Uani 1 1 d . . . . .
O7 O 0.4947(3) 0.35648(19) 0.4223(3) 0.0445(12) Uani 1 1 d . . . . .
H7 H 0.4600 0.3685 0.3916 0.067 Uiso 1 1 d R . . . .
N1 N 0.4033(2) 0.1229(2) 0.2775(3) 0.0220(10) Uani 1 1 d . . . . .
N2 N 0.5150(3) 0.2983(2) 0.4034(3) 0.0290(11) Uani 1 1 d . . . . .
C1 C 0.1740(3) 0.1932(3) 0.1770(4) 0.0348(15) Uani 1 1 d . . . . .
H1 H 0.2172 0.1683 0.1801 0.042 Uiso 1 1 calc R . . . .
C2 C 0.1059(4) 0.1718(3) 0.1441(4) 0.0479(18) Uani 1 1 d . . . . .
H2 H 0.1030 0.1324 0.1250 0.057 Uiso 1 1 calc R . . . .
C3 C 0.0427(4) 0.2072(4) 0.1390(4) 0.0493(19) Uani 1 1 d . . . . .
H3 H -0.0035 0.1923 0.1161 0.059 Uiso 1 1 calc R . . . .
C4 C 0.0467(4) 0.2640(4) 0.1670(4) 0.0502(19) Uani 1 1 d . . . . .
H4 H 0.0029 0.2883 0.1640 0.060 Uiso 1 1 calc R . . . .
C5 C 0.1149(4) 0.2864(3) 0.2000(4) 0.0394(16) Uani 1 1 d . . . . .
H5A H 0.1174 0.3260 0.2187 0.047 Uiso 1 1 calc R . . . .
C6 C 0.1793(3) 0.2506(3) 0.2055(3) 0.0283(14) Uani 1 1 d . . . . .
C7 C 0.2546(3) 0.2721(3) 0.2383(3) 0.0270(13) Uani 1 1 d . . . . .
C8 C 0.2693(3) 0.3329(3) 0.2414(3) 0.0308(14) Uani 1 1 d . . . . .
H8 H 0.2279 0.3591 0.2318 0.037 Uiso 1 1 calc R . . . .
C9 C 0.3406(3) 0.3586(3) 0.2575(3) 0.0265(13) Uani 1 1 d . . . . .
C10 C 0.3478(4) 0.4241(3) 0.2485(4) 0.0374(13) Uani 1 1 d . U . . .
C11 C 0.4060(4) 0.4458(3) 0.2129(5) 0.0578(15) Uani 1 1 d . U . . .
H11 H 0.4403 0.4191 0.1923 0.069 Uiso 1 1 calc R . . . .
C12 C 0.4164(5) 0.5071(3) 0.2061(5) 0.0666(16) Uani 1 1 d . U . . .
H12 H 0.4591 0.5216 0.1830 0.080 Uiso 1 1 calc R . . . .
C13 C 0.3665(4) 0.5465(3) 0.2321(5) 0.0532(15) Uani 1 1 d . U . . .
H13 H 0.3718 0.5880 0.2243 0.064 Uiso 1 1 calc R . . . .
C14 C 0.3096(4) 0.5249(3) 0.2691(4) 0.0523(15) Uani 1 1 d . U . . .
H14 H 0.2761 0.5517 0.2905 0.063 Uiso 1 1 calc R . . . .
C15 C 0.2988(4) 0.4641(3) 0.2766(4) 0.0461(14) Uani 1 1 d . U . . .
H15 H 0.2570 0.4500 0.3014 0.055 Uiso 1 1 calc R . . . .
C16 C 0.3020(4) 0.3789(3) 0.4729(4) 0.0358(15) Uani 1 1 d . . . . .
H16 H 0.3186 0.3813 0.4236 0.043 Uiso 1 1 calc R . . . .
C17 C 0.2665(4) 0.4278(3) 0.5033(4) 0.0399(17) Uani 1 1 d . . . . .
H17 H 0.2591 0.4631 0.4743 0.048 Uiso 1 1 calc R . . . .
C18 C 0.2423(3) 0.4254(3) 0.5743(4) 0.0356(15) Uani 1 1 d . . . . .
H18 H 0.2189 0.4589 0.5950 0.043 Uiso 1 1 calc R . . . .
C19 C 0.2523(3) 0.3740(3) 0.6152(3) 0.0334(15) Uani 1 1 d . . . . .
H19 H 0.2350 0.3718 0.6643 0.040 Uiso 1 1 calc R . . . .
C20 C 0.2876(3) 0.3246(3) 0.5855(3) 0.0277(13) Uani 1 1 d . . . . .
H20 H 0.2941 0.2892 0.6144 0.033 Uiso 1 1 calc R . . . .
C21 C 0.3130(3) 0.3273(2) 0.5140(3) 0.0214(12) Uani 1 1 d . . . . .
C22 C 0.3494(3) 0.2760(3) 0.4785(3) 0.0233(13) Uani 1 1 d . . . . .
C23 C 0.3789(3) 0.2287(3) 0.5224(3) 0.0238(12) Uani 1 1 d . . . . .
H23 H 0.3751 0.2307 0.5753 0.029 Uiso 1 1 calc R . . . .
C24 C 0.4135(3) 0.1788(3) 0.4940(3) 0.0222(12) Uani 1 1 d . . . . .
C25 C 0.4372(3) 0.1293(2) 0.5464(3) 0.0220(12) Uani 1 1 d . . . . .
C26 C 0.3989(3) 0.1170(3) 0.6102(3) 0.0299(14) Uani 1 1 d . . . . .
H26 H 0.3558 0.1397 0.6202 0.036 Uiso 1 1 calc R . . . .
C27 C 0.4233(4) 0.0720(3) 0.6586(4) 0.0412(17) Uani 1 1 d . . . . .
H27 H 0.3975 0.0643 0.7024 0.049 Uiso 1 1 calc R . . . .
C28 C 0.4852(4) 0.0378(3) 0.6437(4) 0.0410(17) Uani 1 1 d . . . . .
H28 H 0.5016 0.0065 0.6769 0.049 Uiso 1 1 calc R . . . .
C29 C 0.5226(4) 0.0494(3) 0.5809(4) 0.0390(16) Uani 1 1 d . . . . .
H29 H 0.5651 0.0260 0.5706 0.047 Uiso 1 1 calc R . . . .
C30 C 0.4989(3) 0.0950(3) 0.5319(3) 0.0295(14) Uani 1 1 d . . . . .
H30 H 0.5252 0.1026 0.4885 0.035 Uiso 1 1 calc R . . . .
C31 C 0.3834(3) 0.1008(3) 0.2132(3) 0.0260(13) Uani 1 1 d . . . . .
H31 H 0.3765 0.0590 0.2095 0.031 Uiso 1 1 calc R . . . .
C32 C 0.3707(3) 0.1363(3) 0.1446(3) 0.0237(12) Uani 1 1 d . . . . .
C33 C 0.3253(3) 0.1125(3) 0.0839(3) 0.0310(14) Uani 1 1 d . . . . .
H33 H 0.3053 0.0736 0.0884 0.037 Uiso 1 1 calc R . . . .
C34 C 0.3087(4) 0.1438(3) 0.0176(3) 0.0384(16) Uani 1 1 d . . . . .
C35 C 0.3421(3) 0.2005(3) 0.0118(3) 0.0338(15) Uani 1 1 d . . . . .
H35 H 0.3311 0.2233 -0.0326 0.041 Uiso 1 1 calc R . . . .
C36 C 0.3904(3) 0.2237(3) 0.0691(3) 0.0273(13) Uani 1 1 d . . . . .
C37 C 0.4049(3) 0.1924(3) 0.1370(3) 0.0237(13) Uani 1 1 d . . . . .
C38 C 0.2588(4) 0.1173(4) -0.0458(4) 0.057(2) Uani 1 1 d . . . . .
H38A H 0.2187 0.0940 -0.0251 0.085 Uiso 1 1 calc GR . . . .
H38B H 0.2888 0.0913 -0.0761 0.085 Uiso 1 1 calc GR . . . .
H38C H 0.2364 0.1492 -0.0776 0.085 Uiso 1 1 calc GR . . . .
C47 C 0.5749(4) 0.2820(3) 0.4410(3) 0.0323(15) Uani 1 1 d . . . . .
H47 H 0.5981 0.3085 0.4772 0.039 Uiso 1 1 calc R . . . .
O8A O 0.5505(4) 0.5096(3) 0.0505(5) 0.0125(18) Uani 0.5 1 d . U P A 1
H8AA H 0.5843 0.4835 0.0661 0.019 Uiso 0.5 1 d R . P A 1
H8AB H 0.5393 0.5049 0.0024 0.019 Uiso 0.5 1 d R . P A 1
O8B O 0.5730(4) 0.5032(3) 0.0685(4) 0.0049(17) Uani 0.5 1 d . U P B 2
H8BA H 0.5400 0.4965 0.0309 0.007 Uiso 0.5 1 d R . P B 2
H8BB H 0.5953 0.5370 0.0617 0.007 Uiso 0.5 1 d R . P B 2

loop_
_atom_site_aniso_label
_atom_site_aniso_U_11
_atom_site_aniso_U_22
_atom_site_aniso_U_33
_atom_site_aniso_U_23
_atom_site_aniso_U_13
_atom_site_aniso_U_12
Gd1 0.02380(15) 0.02227(16) 0.01634(14) 0.00072(13) 0.00075(10) 0.00402(13)
O1 0.025(2) 0.029(2) 0.022(2) 0.0031(19) -0.0024(16) 0.0051(19)
O2 0.033(2) 0.029(2) 0.032(2) 0.0018(19) 0.0017(19) 0.0030(19)
O3 0.037(2) 0.031(3) 0.020(2) 0.0047(18) 0.0064(17) 0.0137(18)
O4 0.030(2) 0.022(2) 0.020(2) 0.0002(17) 0.0032(17) 0.0023(17)
O5 0.044(3) 0.025(2) 0.024(2) 0.0073(18) 0.0016(19) 0.0102(19)
O6 0.027(2) 0.029(2) 0.0153(19) -0.0004(16) 0.0013(16) -0.0029(17)
O7 0.055(3) 0.024(2) 0.053(3) -0.014(2) 0.001(2) 0.007(2)
N1 0.022(2) 0.024(3) 0.020(3) 0.002(2) 0.003(2) 0.005(2)
N2 0.035(3) 0.026(3) 0.026(3) -0.005(2) 0.006(2) -0.001(2)
C1 0.029(3) 0.032(4) 0.041(4) 0.008(3) -0.004(3) 0.005(3)
C2 0.042(4) 0.039(4) 0.061(5) 0.008(4) -0.012(4) -0.002(3)
C3 0.030(4) 0.060(5) 0.055(5) 0.008(4) -0.012(3) -0.001(4)
C4 0.026(3) 0.072(6) 0.052(4) 0.004(4) -0.003(3) 0.011(4)
C5 0.035(4) 0.041(4) 0.040(4) -0.001(3) -0.006(3) 0.008(3)
C6 0.025(3) 0.037(4) 0.023(3) 0.008(3) 0.000(2) 0.004(2)
C7 0.030(3) 0.033(3) 0.018(3) 0.005(3) 0.003(2) 0.009(3)
C8 0.030(3) 0.030(3) 0.032(3) 0.005(3) 0.000(3) 0.010(3)
C9 0.033(3) 0.027(3) 0.020(3) 0.006(3) 0.004(3) 0.009(3)
C10 0.044(3) 0.023(2) 0.046(3) 0.000(2) 0.012(3) 0.003(2)
C11 0.067(3) 0.031(3) 0.079(4) 0.000(3) 0.034(3) 0.000(3)
C12 0.076(3) 0.039(3) 0.088(4) 0.003(3) 0.032(3) -0.004(3)
C13 0.063(3) 0.029(3) 0.069(4) 0.003(3) 0.012(3) 0.003(3)
C14 0.063(3) 0.028(3) 0.067(4) -0.001(3) 0.011(3) 0.010(3)
C15 0.053(3) 0.029(3) 0.057(3) 0.001(3) 0.012(3) 0.007(2)
C16 0.043(4) 0.036(4) 0.031(4) 0.002(3) 0.012(3) 0.007(3)
C17 0.045(4) 0.026(4) 0.049(4) 0.007(3) 0.008(3) 0.012(3)
C18 0.035(3) 0.035(4) 0.038(4) -0.009(3) 0.009(3) 0.007(3)
C19 0.034(3) 0.038(4) 0.030(3) -0.006(3) 0.009(3) 0.002(3)
C20 0.028(3) 0.027(3) 0.028(3) 0.002(3) 0.005(3) 0.000(3)
C21 0.018(3) 0.025(3) 0.021(3) 0.000(2) 0.001(2) -0.001(2)
C22 0.017(3) 0.032(3) 0.021(3) 0.002(2) 0.001(2) -0.001(2)
C23 0.026(3) 0.028(3) 0.017(3) -0.001(3) -0.002(2) 0.003(3)
C24 0.021(3) 0.029(3) 0.016(3) 0.000(2) -0.001(2) -0.001(2)
C25 0.024(3) 0.021(3) 0.020(3) 0.000(2) -0.004(2) 0.000(2)
C26 0.036(3) 0.027(3) 0.028(3) 0.003(3) 0.007(3) 0.006(3)
C27 0.057(4) 0.040(4) 0.029(4) 0.011(3) 0.014(3) 0.006(3)
C28 0.065(5) 0.025(4) 0.034(4) 0.013(3) 0.005(3) 0.013(3)
C29 0.045(4) 0.038(4) 0.033(4) 0.001(3) 0.002(3) 0.017(3)
C30 0.032(3) 0.034(4) 0.023(3) 0.002(3) 0.003(3) 0.007(3)
C31 0.024(3) 0.023(3) 0.032(3) -0.002(3) 0.003(3) 0.001(2)
C32 0.020(3) 0.029(3) 0.022(3) -0.003(3) 0.002(2) -0.001(2)
C33 0.029(3) 0.036(4) 0.028(3) -0.004(3) 0.003(3) -0.007(3)
C34 0.035(4) 0.054(5) 0.025(3) -0.001(3) -0.007(3) -0.003(3)
C35 0.033(3) 0.048(4) 0.020(3) 0.001(3) -0.003(3) 0.007(3)
C36 0.025(3) 0.036(4) 0.021(3) -0.002(3) -0.001(2) 0.003(3)
C37 0.020(3) 0.033(3) 0.019(3) -0.006(3) 0.004(2) 0.000(2)
C38 0.060(5) 0.078(6) 0.030(4) -0.007(4) -0.012(3) -0.017(4)
C47 0.041(4) 0.036(4) 0.020(3) -0.007(3) 0.001(3) -0.008(3)
O8A 0.009(2) 0.013(2) 0.014(2) -0.0035(17) -0.0059(18) 0.0042(18)
O8B 0.0059(18) 0.0048(19) 0.0040(19) -0.0017(10) -0.0006(10) 0.0026(10)

loop_
_atom_type_symbol
_atom_type_description
_atom_type_scat_dispersion_real
_atom_type_scat_dispersion_imag
_atom_type_scat_source
C C 0.0033 0.0016 'International Tables Vol C Tables 4.2.6.8 and 6.1.1.4'
Gd Gd -0.1653 3.9035 'International Tables Vol C Tables 4.2.6.8 and 6.1.1.4'
H H 0.0000 0.0000 'International Tables Vol C Tables 4.2.6.8 and 6.1.1.4'
N N 0.0061 0.0033 'International Tables Vol C Tables 4.2.6.8 and 6.1.1.4'
O O 0.0106 0.0060 'International Tables Vol C Tables 4.2.6.8 and 6.1.1.4'

loop_
_geom_angle_atom_site_label_1
_geom_angle_atom_site_label_2
_geom_angle_atom_site_label_3
_geom_angle
_geom_angle_site_symmetry_1
_geom_angle_site_symmetry_3
O1 Gd1 Gd1 113.27(9) . 2_655
O1 Gd1 O2 75.45(14) . .
O1 Gd1 O3 78.24(14) . .
O1 Gd1 O4 110.69(13) . .
O1 Gd1 O6 145.83(13) . 2_655
O1 Gd1 O6 79.60(13) . .
O1 Gd1 N1 76.33(14) . .
O1 Gd1 N2 142.86(15) . .
O2 Gd1 Gd1 84.55(9) . 2_655
O2 Gd1 O3 73.92(13) . .
O2 Gd1 O4 143.51(13) . .
O2 Gd1 O6 85.19(14) . .
O2 Gd1 O6 106.24(13) . 2_655
O2 Gd1 N1 142.62(14) . .
O2 Gd1 N2 74.44(15) . .
O3 Gd1 Gd1 152.38(10) . 2_655
O3 Gd1 O6 152.66(13) . .
O3 Gd1 N1 123.00(14) . .
O3 Gd1 N2 72.93(14) . .
O4 Gd1 Gd1 121.54(9) . 2_655
O4 Gd1 O3 72.47(13) . .
O4 Gd1 O6 131.08(13) . .
O4 Gd1 N1 70.43(13) . .
O4 Gd1 N2 82.47(14) . .
O6 Gd1 Gd1 35.16(9) . 2_655
O6 Gd1 Gd1 35.79(9) 2_655 2_655
O6 Gd1 O3 135.68(14) 2_655 .
O6 Gd1 O4 88.42(12) 2_655 .
O6 Gd1 O6 66.74(15) 2_655 .
O6 Gd1 N1 65.95(13) . .
O6 Gd1 N1 84.46(13) 2_655 .
O6 Gd1 N2 65.00(14) 2_655 .
O6 Gd1 N2 118.64(13) . .
N1 Gd1 Gd1 84.59(9) . 2_655
N1 Gd1 N2 139.67(15) . .
N2 Gd1 Gd1 84.91(10) . 2_655
C7 O1 Gd1 133.7(4) . .
C9 O2 Gd1 131.3(4) . .
C22 O3 Gd1 136.3(4) . .
C24 O4 Gd1 135.0(3) . .
N1 O5 H5 109.4 . .
Gd1 O6 Gd1 109.05(15) 2_655 .
C37 O6 Gd1 127.7(3) . .
C37 O6 Gd1 123.1(3) . 2_655
N2 O7 H7 109.5 . .
O5 N1 Gd1 118.3(3) . .
C31 N1 Gd1 130.2(4) . .
C31 N1 O5 111.5(5) . .
O7 N2 Gd1 120.0(3) . .
C47 N2 Gd1 127.8(4) . .
C47 N2 O7 111.4(5) . .
C2 C1 H1 119.7 . .
C6 C1 H1 119.7 . .
C6 C1 C2 120.6(6) . .
C1 C2 H2 119.7 . .
C3 C2 C1 120.6(7) . .
C3 C2 H2 119.7 . .
C2 C3 H3 120.1 . .
C4 C3 C2 119.7(7) . .
C4 C3 H3 120.1 . .
C3 C4 H4 119.8 . .
C3 C4 C5 120.4(7) . .
C5 C4 H4 119.8 . .
C4 C5 H5A 120.0 . .
C6 C5 C4 120.1(7) . .
C6 C5 H5A 120.0 . .
C1 C6 C5 118.6(6) . .
C1 C6 C7 118.4(5) . .
C5 C6 C7 123.0(6) . .
O1 C7 C6 115.7(5) . .
O1 C7 C8 124.7(6) . .
C8 C7 C6 119.5(5) . .
C7 C8 H8 117.4 . .
C7 C8 C9 125.2(6) . .
C9 C8 H8 117.4 . .
O2 C9 C8 126.0(6) . .
O2 C9 C10 116.0(5) . .
C8 C9 C10 118.0(5) . .
C11 C10 C9 118.9(6) . .
C11 C10 C15 117.8(6) . .
C15 C10 C9 123.2(6) . .
C10 C11 H11 119.7 . .
C10 C11 C12 120.6(7) . .
C12 C11 H11 119.7 . .
C11 C12 H12 119.4 . .
C13 C12 C11 121.3(7) . .
C13 C12 H12 119.4 . .
C12 C13 H13 121.0 . .
C14 C13 C12 118.0(7) . .
C14 C13 H13 121.0 . .
C13 C14 H14 119.4 . .
C13 C14 C15 121.3(7) . .
C15 C14 H14 119.4 . .
C10 C15 C14 120.9(7) . .
C10 C15 H15 119.6 . .
C14 C15 H15 119.6 . .
C17 C16 H16 119.7 . .
C21 C16 H16 119.7 . .
C21 C16 C17 120.5(6) . .
C16 C17 H17 119.7 . .
C18 C17 C16 120.6(6) . .
C18 C17 H17 119.7 . .
C17 C18 H18 120.4 . .
C17 C18 C19 119.2(6) . .
C19 C18 H18 120.4 . .
C18 C19 H19 119.6 . .
C18 C19 C20 120.8(6) . .
C20 C19 H19 119.6 . .
C19 C20 H20 120.0 . .
C21 C20 C19 120.0(6) . .
C21 C20 H20 120.0 . .
C16 C21 C20 118.8(5) . .
C16 C21 C22 118.5(5) . .
C20 C21 C22 122.7(5) . .
O3 C22 C21 116.0(5) . .
O3 C22 C23 123.3(5) . .
C23 C22 C21 120.7(5) . .
C22 C23 H23 117.7 . .
C24 C23 C22 124.6(5) . .
C24 C23 H23 117.7 . .
O4 C24 C23 124.7(5) . .
O4 C24 C25 116.2(5) . .
C23 C24 C25 119.1(5) . .
C26 C25 C24 121.6(5) . .
C30 C25 C24 119.4(5) . .
C30 C25 C26 119.0(5) . .
C25 C26 H26 119.9 . .
C27 C26 C25 120.3(5) . .
C27 C26 H26 119.9 . .
C26 C27 H27 119.8 . .
C26 C27 C28 120.3(6) . .
C28 C27 H27 119.8 . .
C27 C28 H28 120.2 . .
C29 C28 C27 119.6(6) . .
C29 C28 H28 120.2 . .
C28 C29 H29 119.7 . .
C28 C29 C30 120.5(6) . .
C30 C29 H29 119.7 . .
C25 C30 C29 120.2(5) . .
C25 C30 H30 119.9 . .
C29 C30 H30 119.9 . .
N1 C31 H31 118.3 . .
N1 C31 C32 123.5(5) . .
C32 C31 H31 118.3 . .
C33 C32 C31 118.5(5) . .
C33 C32 C37 119.6(5) . .
C37 C32 C31 121.9(5) . .
C32 C33 H33 118.9 . .
C34 C33 C32 122.3(6) . .
C34 C33 H33 118.9 . .
C33 C34 C35 117.2(6) . .
C33 C34 C38 120.9(6) . .
C35 C34 C38 121.9(6) . .
C34 C35 H35 119.1 . .
C36 C35 C34 121.7(6) . .
C36 C35 H35 119.1 . .
C35 C36 C37 120.5(6) . .
C35 C36 C47 119.3(6) . 2_655
C37 C36 C47 120.1(5) . 2_655
O6 C37 C32 119.9(5) . .
O6 C37 C36 121.6(5) . .
C36 C37 C32 118.6(5) . .
C34 C38 H38A 109.5 . .
C34 C38 H38B 109.5 . .
C34 C38 H38C 109.5 . .
H38A C38 H38B 109.5 . .
H38A C38 H38C 109.5 . .
H38B C38 H38C 109.5 . .
N2 C47 C36 122.6(6) . 2_655
N2 C47 H47 118.7 . .
C36 C47 H47 118.7 2_655 .
H8AA O8A H8AB 109.4 . .
H8BA O8B H8BB 109.5 . .

loop_
_geom_bond_atom_site_label_1
_geom_bond_atom_site_label_2
_geom_bond_distance
_geom_bond_site_symmetry_2
Gd1 Gd1 3.8285(5) 2_655
Gd1 O1 2.318(4) .
Gd1 O2 2.330(4) .
Gd1 O3 2.334(4) .
Gd1 O4 2.333(4) .
Gd1 O6 2.332(4) 2_655
Gd1 O6 2.369(3) .
Gd1 N1 2.602(5) .
Gd1 N2 2.603(5) .
O1 C7 1.269(7) .
O2 C9 1.280(7) .
O3 C22 1.262(6) .
O4 C24 1.290(6) .
O5 H5 0.8402 .
O5 N1 1.410(6) .
O6 Gd1 2.332(4) 2_655
O6 C37 1.326(6) .
O7 H7 0.8389 .
O7 N2 1.405(6) .
N1 C31 1.272(7) .
N2 C47 1.269(8) .
C1 H1 0.9500 .
C1 C2 1.392(9) .
C1 C6 1.387(9) .
C2 H2 0.9500 .
C2 C3 1.375(10) .
C3 H3 0.9500 .
C3 C4 1.371(11) .
C4 H4 0.9500 .
C4 C5 1.402(10) .
C5 H5A 0.9500 .
C5 C6 1.399(8) .
C6 C7 1.501(8) .
C7 C8 1.392(8) .
C8 H8 0.9500 .
C8 C9 1.403(8) .
C9 C10 1.490(8) .
C10 C11 1.347(9) .
C10 C15 1.374(9) .
C11 H11 0.9500 .
C11 C12 1.399(10) .
C12 H12 0.9500 .
C12 C13 1.360(10) .
C13 H13 0.9500 .
C13 C14 1.340(10) .
C14 H14 0.9500 .
C14 C15 1.388(9) .
C15 H15 0.9500 .
C16 H16 0.9500 .
C16 C17 1.399(8) .
C16 C21 1.378(8) .
C17 H17 0.9500 .
C17 C18 1.367(9) .
C18 H18 0.9500 .
C18 C19 1.371(9) .
C19 H19 0.9500 .
C19 C20 1.400(8) .
C20 H20 0.9500 .
C20 C21 1.385(8) .
C21 C22 1.486(8) .
C22 C23 1.400(8) .
C23 H23 0.9500 .
C23 C24 1.394(8) .
C24 C25 1.491(8) .
C25 C26 1.397(7) .
C25 C30 1.384(8) .
C26 H26 0.9500 .
C26 C27 1.379(8) .
C27 H27 0.9500 .
C27 C28 1.385(9) .
C28 H28 0.9500 .
C28 C29 1.371(9) .
C29 H29 0.9500 .
C29 C30 1.390(8) .
C30 H30 0.9500 .
C31 H31 0.9500 .
C31 C32 1.462(8) .
C32 C33 1.405(8) .
C32 C37 1.411(8) .
C33 H33 0.9500 .
C33 C34 1.385(9) .
C34 C35 1.416(9) .
C34 C38 1.506(9) .
C35 H35 0.9500 .
C35 C36 1.384(8) .
C36 C37 1.406(8) .
C36 C47 1.466(8) 2_655
C38 H38A 0.9800 .
C38 H38B 0.9800 .
C38 H38C 0.9800 .
C47 C36 1.466(8) 2_655
C47 H47 0.9500 .
O8A H8AA 0.8701 .
O8A H8AB 0.8700 .
O8B H8BA 0.8699 .
O8B H8BB 0.8702 .

loop_
_geom_torsion_atom_site_label_1
_geom_torsion_atom_site_label_2
_geom_torsion_atom_site_label_3
_geom_torsion_atom_site_label_4
_geom_torsion
_geom_torsion_site_symmetry_1
_geom_torsion_site_symmetry_4
Gd1 O1 C7 C6 -175.6(3) . .
Gd1 O1 C7 C8 7.7(8) . .
Gd1 O2 C9 C8 -13.6(8) . .
Gd1 O2 C9 C10 168.6(4) . .
Gd1 O3 C22 C21 160.6(4) . .
Gd1 O3 C22 C23 -18.8(9) . .
Gd1 O4 C24 C23 6.7(8) . .
Gd1 O4 C24 C25 -171.5(3) . .
Gd1 O6 C37 C32 -58.8(7) . .
Gd1 O6 C37 C32 117.2(5) 2_655 .
Gd1 O6 C37 C36 122.4(5) . .
Gd1 O6 C37 C36 -61.7(6) 2_655 .
Gd1 N1 C31 C32 3.8(8) . .
Gd1 N2 C47 C36 12.2(8) . 2_655
O1 C7 C8 C9 9.0(9) . .
O2 C9 C10 C11 43.5(9) . .
O2 C9 C10 C15 -134.8(7) . .
O3 C22 C23 C24 -1.0(9) . .
O4 C24 C25 C26 -152.0(5) . .
O4 C24 C25 C30 28.5(7) . .
O5 N1 C31 C32 -178.7(4) . .
O7 N2 C47 C36 -178.4(5) . 2_655
N1 C31 C32 C33 -158.3(5) . .
N1 C31 C32 C37 24.1(8) . .
C1 C2 C3 C4 -0.4(11) . .
C1 C6 C7 O1 -20.6(8) . .
C1 C6 C7 C8 156.3(6) . .
C2 C1 C6 C5 -0.3(9) . .
C2 C1 C6 C7 -178.2(6) . .
C2 C3 C4 C5 0.8(11) . .
C3 C4 C5 C6 -0.9(11) . .
C4 C5 C6 C1 0.6(10) . .
C4 C5 C6 C7 178.4(6) . .
C5 C6 C7 O1 161.5(5) . .
C5 C6 C7 C8 -21.5(8) . .
C6 C1 C2 C3 0.2(11) . .
C6 C7 C8 C9 -167.7(5) . .
C7 C8 C9 O2 -5.7(10) . .
C7 C8 C9 C10 172.1(6) . .
C8 C9 C10 C11 -134.6(7) . .
C8 C9 C10 C15 47.2(9) . .
C9 C10 C11 C12 -177.3(7) . .
C9 C10 C15 C14 177.6(7) . .
C10 C11 C12 C13 -2.9(14) . .
C11 C10 C15 C14 -0.6(11) . .
C11 C12 C13 C14 4.4(14) . .
C12 C13 C14 C15 -4.1(13) . .
C13 C14 C15 C10 2.3(12) . .
C15 C10 C11 C12 1.0(12) . .
C16 C17 C18 C19 -0.9(10) . .
C16 C21 C22 O3 -15.5(8) . .
C16 C21 C22 C23 163.9(6) . .
C17 C16 C21 C20 0.7(9) . .
C17 C16 C21 C22 178.5(6) . .
C17 C18 C19 C20 0.8(10) . .
C18 C19 C20 C21 0.1(9) . .
C19 C20 C21 C16 -0.8(9) . .
C19 C20 C21 C22 -178.6(5) . .
C20 C21 C22 O3 162.2(5) . .
C20 C21 C22 C23 -18.4(8) . .
C21 C16 C17 C18 0.2(10) . .
C21 C22 C23 C24 179.7(5) . .
C22 C23 C24 O4 6.6(9) . .
C22 C23 C24 C25 -175.3(5) . .
C23 C24 C25 C26 29.7(8) . .
C23 C24 C25 C30 -149.8(5) . .
C24 C25 C26 C27 -178.3(6) . .
C24 C25 C30 C29 178.9(6) . .
C25 C26 C27 C28 -1.2(10) . .
C26 C25 C30 C29 -0.7(9) . .
C26 C27 C28 C29 0.6(11) . .
C27 C28 C29 C30 -0.1(11) . .
C28 C29 C30 C25 0.1(10) . .
C30 C25 C26 C27 1.2(9) . .
C31 C32 C33 C34 178.2(5) . .
C31 C32 C37 O6 0.6(8) . .
C31 C32 C37 C36 179.5(5) . .
C32 C33 C34 C35 2.6(9) . .
C32 C33 C34 C38 -179.0(6) . .
C33 C32 C37 O6 -176.9(5) . .
C33 C32 C37 C36 2.0(8) . .
C33 C34 C35 C36 1.1(9) . .
C34 C35 C36 C37 -3.2(9) . .
C34 C35 C36 C47 178.1(6) . 2_655
C35 C36 C37 O6 -179.5(5) . .
C35 C36 C37 C32 1.6(8) . .
C37 C32 C33 C34 -4.2(9) . .
C38 C34 C35 C36 -177.3(6) . .
C47 C36 C37 O6 -0.9(8) 2_655 .
C47 C36 C37 C32 -179.7(5) 2_655 .
